data_4330660
loop_
_publ_author_name
'Tristan A. Tronic'
'Werner Kaminsky'
'Michael K. Coggins'
'James M. Mayer'

_publ_contact_author_address
;
Department of Chemistry
University of Washington
Seattle
Washington, 98195, USA
;
_publ_contact_author_email kaminsky@chem.washington.edu
_publ_contact_author_fax 00(206)6858665
_publ_contact_author_name 'Werner Kaminsky'
_publ_contact_author_phone 00(206)5437585
_publ_section_title
;
 Synthesis, Protonation, and Reduction of Ruthenium-Peroxo Complexes with
 Pendent Nitrogen Bases
;
_journal_name_full 'Inorganic Chemistry'
_journal_page_first 10916
_journal_page_last 10928
_journal_paper_doi 10.1021/ic3013987
_journal_volume 51
_journal_year 2012
_chemical_formula_moiety '2(C36 H55 Cl N2 P2 Ru), 2(F6 P), C3 H6 O'
_chemical_formula_sum 'C75 H116 Cl2 F12 N4 O P6 Ru2'
_chemical_formula_weight 1776.58
_chemical_name_common tt4171
_chemical_name_systematic
;
 tt4171
;
_space_group_IT_number 2
_symmetry_cell_setting triclinic
_symmetry_Int_Tables_number 2
_symmetry_space_group_name_Hall '-P 1'
_symmetry_space_group_name_H-M 'P -1'
_atom_sites_solution_hydrogens geom
_atom_sites_solution_primary direct
_atom_sites_solution_secondary difmap
_audit_conform_dict_location ftp://ftp.iucr.org/pub/cif_core.dic
_audit_conform_dict_name cif_core.dic
_audit_conform_dict_version 2.4
_audit_creation_date 2012-04-11T11:45:07-00:00
_audit_creation_method 'WinGX routine CIF_UPDATE'
_cell_angle_alpha 78.400(4)
_cell_angle_beta 78.472(4)
_cell_angle_gamma 72.842(5)
_cell_formula_units_Z 2
_cell_length_a 12.7960(12)
_cell_length_b 17.3536(17)
_cell_length_c 19.7893(17)
_cell_measurement_reflns_used 425
_cell_measurement_temperature 100(2)
_cell_measurement_theta_max 20
_cell_measurement_theta_min 3
_cell_volume 4066.4(7)
_computing_cell_refinement 'SAINT (Bruker, 2007)'
_computing_data_collection 'APEX2 (Bruker, 2007)'
_computing_data_reduction 'SAINT (Bruker, 2007)'
_computing_molecular_graphics 'ORTEP-3 for Windows (Farrugia, 1997)'
_computing_publication_material 'SHELXL-97 (Sheldrick, 1997)'
_computing_structure_refinement 'SHELXL-97 (Sheldrick, 2008)'
_computing_structure_solution 'SHELXS97 (Sheldrick, 1997)'
_diffrn_ambient_temperature 100(2)
_diffrn_measured_fraction_theta_full 1
_diffrn_measured_fraction_theta_max 0.991
_diffrn_measurement_device_type 'Bruker APEXII CCD area-detector'
_diffrn_measurement_method '\f and \w scans'
_diffrn_radiation_monochromator graphite
_diffrn_radiation_type MoK\a
_diffrn_radiation_wavelength 0.71073
_diffrn_reflns_av_R_equivalents 0.0364
_diffrn_reflns_av_unetI/netI 0.0281
_diffrn_reflns_limit_h_max 17
_diffrn_reflns_limit_h_min -17
_diffrn_reflns_limit_k_max 23
_diffrn_reflns_limit_k_min -23
_diffrn_reflns_limit_l_max 26
_diffrn_reflns_limit_l_min -26
_diffrn_reflns_number 160936
_diffrn_reflns_theta_full 25
_diffrn_reflns_theta_max 28.39
_diffrn_reflns_theta_min 1.68
_diffrn_source 'fine-focus sealed tube'
_exptl_absorpt_coefficient_mu 0.628
_exptl_absorpt_correction_T_max 0.9876
_exptl_absorpt_correction_T_min 0.7654
_exptl_absorpt_correction_type multi-scan
_exptl_absorpt_process_details '(SADABS; Bruker, 2007)'
_exptl_crystal_colour orange
_exptl_crystal_density_diffrn 1.451
_exptl_crystal_description plate
_exptl_crystal_F_000 1844
_exptl_crystal_size_max 0.45
_exptl_crystal_size_mid 0.3
_exptl_crystal_size_min 0.02
_refine_diff_density_max 1.613
_refine_diff_density_min -1.372
_refine_diff_density_rms 0.072
_refine_ls_extinction_method none
_refine_ls_goodness_of_fit_ref 1.028
_refine_ls_hydrogen_treatment constr
_refine_ls_matrix_type full
_refine_ls_number_parameters 1007
_refine_ls_number_reflns 20221
_refine_ls_number_restraints 69
_refine_ls_restrained_S_all 1.027
_refine_ls_R_factor_all 0.0434
_refine_ls_R_factor_gt 0.0304
_refine_ls_shift/su_max 0.007
_refine_ls_shift/su_mean 0
_refine_ls_structure_factor_coef Fsqd
_refine_ls_weighting_details 'calc w=1/[\s^2^(Fo^2^)+(0.0285P)^2^+4.7396P] where P=(Fo^2^+2Fc^2^)/3'
_refine_ls_weighting_scheme calc
_refine_ls_wR_factor_gt 0.0685
_refine_ls_wR_factor_ref 0.0757
_reflns_number_gt 16699
_reflns_number_total 20221
_reflns_threshold_expression >2\s(I)
_cod_data_source_file ic3013987_si_002_09.cif
_cod_data_source_block CpRuPtBuNBnClPF6
_cod_database_code 4330660

loop_
_symmetry_equiv_pos_as_xyz
'x, y, z'
'-x, -y, -z'

loop_
_atom_site_label
_atom_site_type_symbol
_atom_site_fract_x
_atom_site_fract_y
_atom_site_fract_z
_atom_site_U_iso_or_equiv
_atom_site_adp_type
_atom_site_occupancy
_atom_site_symmetry_multiplicity
_atom_site_calc_flag
_atom_site_refinement_flags
_atom_site_disorder_assembly
_atom_site_disorder_group
C1 C 0.59926(17) 0.57349(12) 0.26705(11) 0.0191(4) Uani 1 1 d . . .
C2 C 0.68830(17) 0.61172(12) 0.24756(11) 0.0192(4) Uani 1 1 d . . .
C3 C 0.74013(17) 0.59941(12) 0.30840(11) 0.0182(4) Uani 1 1 d . . .
C4 C 0.68103(17) 0.55681(12) 0.36499(10) 0.0180(4) Uani 1 1 d . . .
C5 C 0.59212(16) 0.54214(12) 0.33985(10) 0.0183(4) Uani 1 1 d . . .
C6 C 0.51769(18) 0.57406(14) 0.22209(12) 0.0259(5) Uani 1 1 d . . .
H6A H 0.5038 0.5201 0.2301 0.039 Uiso 1 1 calc R . .
H6B H 0.5476 0.5874 0.1729 0.039 Uiso 1 1 calc R . .
H6C H 0.4482 0.615 0.2338 0.039 Uiso 1 1 calc R . .
C7 C 0.7050(2) 0.66629(14) 0.17939(12) 0.0276(5) Uani 1 1 d . . .
H7A H 0.7632 0.6923 0.1798 0.041 Uiso 1 1 calc R . .
H7B H 0.6359 0.7084 0.1727 0.041 Uiso 1 1 calc R . .
H7C H 0.7268 0.6339 0.1412 0.041 Uiso 1 1 calc R . .
C8 C 0.82627(18) 0.63677(13) 0.31897(12) 0.0239(4) Uani 1 1 d . . .
H8A H 0.7949 0.6726 0.3545 0.036 Uiso 1 1 calc R . .
H8B H 0.8507 0.6686 0.275 0.036 Uiso 1 1 calc R . .
H8C H 0.8896 0.5935 0.3343 0.036 Uiso 1 1 calc R . .
C9 C 0.69899(19) 0.54819(13) 0.43913(11) 0.0234(4) Uani 1 1 d . . .
H9A H 0.7738 0.514 0.4445 0.035 Uiso 1 1 calc R . .
H9B H 0.6447 0.5227 0.4704 0.035 Uiso 1 1 calc R . .
H9C H 0.6902 0.6022 0.4509 0.035 Uiso 1 1 calc R . .
C10 C 0.49268(17) 0.51669(14) 0.38089(12) 0.0253(5) Uani 1 1 d . . .
H10A H 0.4254 0.559 0.3704 0.038 Uiso 1 1 calc R . .
H10B H 0.4964 0.5091 0.4309 0.038 Uiso 1 1 calc R . .
H10C H 0.4912 0.4653 0.3682 0.038 Uiso 1 1 calc R . .
C11 C 1.03004(16) 0.43338(13) 0.30857(10) 0.0174(4) Uani 1 1 d . . .
H11A H 1.0912 0.3827 0.3088 0.021 Uiso 1 1 calc R . .
H11B H 1.063 0.4802 0.2976 0.021 Uiso 1 1 calc R . .
C12 C 0.92520(16) 0.36044(12) 0.40459(10) 0.0157(4) Uani 1 1 d . . .
H12A H 0.8938 0.3605 0.4545 0.019 Uiso 1 1 calc R . .
H12B H 0.9893 0.3119 0.401 0.019 Uiso 1 1 calc R . .
C13 C 1.00084(17) 0.33637(12) 0.21493(10) 0.0188(4) Uani 1 1 d . . .
H13A H 0.9535 0.3297 0.1838 0.023 Uiso 1 1 calc R . .
H13B H 1.0765 0.3305 0.1887 0.023 Uiso 1 1 calc R . .
C14 C 0.89225(16) 0.26785(12) 0.30728(10) 0.0169(4) Uani 1 1 d . . .
H14A H 0.8967 0.2154 0.3391 0.02 Uiso 1 1 calc R . .
H14B H 0.8494 0.269 0.2704 0.02 Uiso 1 1 calc R . .
C15 C 1.01895(17) 0.45309(13) 0.42861(11) 0.0195(4) Uani 1 1 d . . .
H15A H 0.9676 0.4579 0.4731 0.023 Uiso 1 1 calc R . .
H15B H 1.0342 0.5069 0.4109 0.023 Uiso 1 1 calc R . .
C16 C 1.12612(17) 0.39121(13) 0.44329(10) 0.0188(4) Uani 1 1 d . . .
C17 C 1.22696(18) 0.40089(14) 0.40550(11) 0.0247(5) Uani 1 1 d . . .
H17 H 1.2289 0.4481 0.3718 0.03 Uiso 1 1 calc R . .
C18 C 1.32425(19) 0.34183(16) 0.41694(13) 0.0315(5) Uani 1 1 d . . .
H18 H 1.3926 0.3489 0.3909 0.038 Uiso 1 1 calc R . .
C19 C 1.3232(2) 0.27278(16) 0.46568(14) 0.0374(6) Uani 1 1 d . . .
H19 H 1.3902 0.2323 0.473 0.045 Uiso 1 1 calc R . .
C20 C 1.2239(2) 0.26334(16) 0.50350(14) 0.0368(6) Uani 1 1 d . . .
H20 H 1.2226 0.216 0.5372 0.044 Uiso 1 1 calc R . .
C21 C 1.1257(2) 0.32207(15) 0.49296(12) 0.0280(5) Uani 1 1 d . . .
H21 H 1.0579 0.315 0.5198 0.034 Uiso 1 1 calc R . .
C22 C 1.07292(17) 0.19290(13) 0.25777(11) 0.0227(4) Uani 1 1 d . . .
H22A H 1.1454 0.1988 0.2318 0.027 Uiso 1 1 calc R . .
H22B H 1.0368 0.1731 0.2274 0.027 Uiso 1 1 calc R . .
C23 C 1.09004(17) 0.13184(13) 0.32324(12) 0.0242(4) Uani 1 1 d . . .
C24 C 1.0598(2) 0.05886(15) 0.33372(14) 0.0330(5) Uani 1 1 d . . .
H24 H 1.0299 0.0462 0.2984 0.04 Uiso 1 1 calc R . .
C25 C 1.0730(2) 0.00477(16) 0.39498(16) 0.0427(7) Uani 1 1 d . . .
H25 H 1.0527 -0.0449 0.4012 0.051 Uiso 1 1 calc R . .
C26 C 1.1152(2) 0.02229(18) 0.44691(15) 0.0442(7) Uani 1 1 d . . .
H26 H 1.1238 -0.015 0.489 0.053 Uiso 1 1 calc R . .
C27 C 1.1450(2) 0.09430(17) 0.43766(14) 0.0376(6) Uani 1 1 d . . .
H27 H 1.1743 0.1066 0.4735 0.045 Uiso 1 1 calc R . .
C28 C 1.13255(18) 0.14870(15) 0.37644(12) 0.0282(5) Uani 1 1 d . . .
H28 H 1.1533 0.1982 0.3706 0.034 Uiso 1 1 calc R . .
C29 C 0.72737(16) 0.30090(12) 0.42506(10) 0.0185(4) Uani 1 1 d . . .
C30 C 0.7942(2) 0.22082(14) 0.46373(12) 0.0308(5) Uani 1 1 d . . .
H30A H 0.8511 0.2322 0.4839 0.046 Uiso 1 1 calc R . .
H30B H 0.8295 0.1821 0.4308 0.046 Uiso 1 1 calc R . .
H30C H 0.7444 0.1974 0.501 0.046 Uiso 1 1 calc R . .
C31 C 0.66457(18) 0.35555(14) 0.47987(11) 0.0243(4) Uani 1 1 d . . .
H31A H 0.6269 0.4091 0.4566 0.036 Uiso 1 1 calc R . .
H31B H 0.7167 0.362 0.5071 0.036 Uiso 1 1 calc R . .
H31C H 0.6098 0.3305 0.5111 0.036 Uiso 1 1 calc R . .
C32 C 0.64540(18) 0.28317(14) 0.38743(12) 0.0256(5) Uani 1 1 d . . .
H32A H 0.592 0.2598 0.4218 0.038 Uiso 1 1 calc R . .
H32B H 0.6856 0.2444 0.3553 0.038 Uiso 1 1 calc R . .
H32C H 0.6061 0.334 0.3612 0.038 Uiso 1 1 calc R . .
C33 C 1.01026(19) 0.49923(14) 0.16001(11) 0.0246(5) Uani 1 1 d . . .
C34 C 0.9952(2) 0.58666(14) 0.17103(12) 0.0279(5) Uani 1 1 d . . .
H34A H 1.0234 0.6176 0.1276 0.042 Uiso 1 1 calc R . .
H34B H 1.0361 0.5862 0.2081 0.042 Uiso 1 1 calc R . .
H34C H 0.9164 0.6124 0.1844 0.042 Uiso 1 1 calc R . .
C35 C 0.9530(2) 0.49967(17) 0.09908(11) 0.0365(6) Uani 1 1 d . . .
H35A H 0.8729 0.5212 0.1113 0.055 Uiso 1 1 calc R . .
H35B H 0.9694 0.4439 0.0891 0.055 Uiso 1 1 calc R . .
H35C H 0.98 0.5342 0.0577 0.055 Uiso 1 1 calc R . .
C36 C 1.1356(2) 0.46008(17) 0.14340(15) 0.0416(7) Uani 1 1 d . . .
H36A H 1.1479 0.4081 0.1268 0.062 Uiso 1 1 calc R . .
H36B H 1.1694 0.4503 0.1857 0.062 Uiso 1 1 calc R . .
H36C H 1.1692 0.4969 0.1072 0.062 Uiso 1 1 calc R . .
C37 C 0.60007(19) -0.00979(13) 0.34628(11) 0.0235(4) Uani 1 1 d . . .
C38 C 0.50388(18) 0.04635(13) 0.32193(11) 0.0223(4) Uani 1 1 d . . .
C39 C 0.49260(18) 0.02337(13) 0.25836(11) 0.0220(4) Uani 1 1 d . . .
C40 C 0.58007(19) -0.04680(13) 0.24471(11) 0.0231(4) Uani 1 1 d . . .
C41 C 0.64516(19) -0.06900(13) 0.30020(11) 0.0243(5) Uani 1 1 d . . .
C42 C 0.6376(2) -0.01359(16) 0.41410(12) 0.0325(5) Uani 1 1 d . . .
H42A H 0.7184 -0.0334 0.4089 0.049 Uiso 1 1 calc R . .
H42B H 0.6047 -0.0509 0.4502 0.049 Uiso 1 1 calc R . .
H42C H 0.6142 0.041 0.4276 0.049 Uiso 1 1 calc R . .
C43 C 0.4250(2) 0.10710(16) 0.36437(12) 0.0323(5) Uani 1 1 d . . .
H43A H 0.4626 0.1459 0.3715 0.049 Uiso 1 1 calc R . .
H43B H 0.3986 0.0788 0.4097 0.049 Uiso 1 1 calc R . .
H43C H 0.3621 0.1366 0.3398 0.049 Uiso 1 1 calc R . .
C44 C 0.3957(2) 0.05277(15) 0.21905(13) 0.0301(5) Uani 1 1 d . . .
H44A H 0.3703 0.0061 0.2149 0.045 Uiso 1 1 calc R . .
H44B H 0.418 0.0803 0.1724 0.045 Uiso 1 1 calc R . .
H44C H 0.3355 0.091 0.2442 0.045 Uiso 1 1 calc R . .
C45 C 0.5833(2) -0.09559(14) 0.18940(12) 0.0305(5) Uani 1 1 d . . .
H45A H 0.5831 -0.0605 0.1439 0.046 Uiso 1 1 calc R . .
H45B H 0.5183 -0.1173 0.1999 0.046 Uiso 1 1 calc R . .
H45C H 0.6506 -0.1409 0.1882 0.046 Uiso 1 1 calc R . .
C46 C 0.7266(2) -0.14886(15) 0.31967(13) 0.0367(6) Uani 1 1 d . . .
H46A H 0.697 -0.1765 0.3645 0.055 Uiso 1 1 calc R . .
H46B H 0.7965 -0.139 0.3237 0.055 Uiso 1 1 calc R . .
H46C H 0.7395 -0.1833 0.2836 0.055 Uiso 1 1 calc R . .
C47 C 0.58308(16) 0.15847(12) 0.07948(10) 0.0169(4) Uani 1 1 d . . .
H47A H 0.5036 0.1789 0.0749 0.02 Uiso 1 1 calc R . .
H47B H 0.6242 0.1889 0.0409 0.02 Uiso 1 1 calc R . .
C48 C 0.74064(17) 0.03799(12) 0.06512(10) 0.0187(4) Uani 1 1 d . . .
H48A H 0.7756 0.0718 0.0259 0.022 Uiso 1 1 calc R . .
H48B H 0.7597 -0.0179 0.0535 0.022 Uiso 1 1 calc R . .
C49 C 0.71579(16) 0.22942(12) 0.13862(10) 0.0171(4) Uani 1 1 d . . .
H49A H 0.6852 0.2875 0.1199 0.021 Uiso 1 1 calc R . .
H49B H 0.7484 0.2274 0.1805 0.021 Uiso 1 1 calc R . .
C50 C 0.87212(17) 0.11484(13) 0.11730(11) 0.0197(4) Uani 1 1 d . . .
H50A H 0.8978 0.1244 0.1581 0.024 Uiso 1 1 calc R . .
H50B H 0.938 0.096 0.0828 0.024 Uiso 1 1 calc R . .
C51 C 0.86518(18) 0.24818(14) 0.04566(11) 0.0223(4) Uani 1 1 d . . .
H51A H 0.9304 0.2183 0.0161 0.027 Uiso 1 1 calc R . .
H51B H 0.8917 0.2726 0.0778 0.027 Uiso 1 1 calc R . .
C52 C 0.79254(17) 0.31491(13) 0.00017(11) 0.0214(4) Uani 1 1 d . . .
C53 C 0.7445(2) 0.39208(14) 0.01824(12) 0.0300(5) Uani 1 1 d . . .
H53 H 0.7631 0.4058 0.0576 0.036 Uiso 1 1 calc R . .
C54 C 0.6693(2) 0.44987(15) -0.02074(14) 0.0358(6) Uani 1 1 d . . .
H54 H 0.6346 0.5018 -0.0067 0.043 Uiso 1 1 calc R . .
C55 C 0.6455(2) 0.43172(16) -0.07939(16) 0.0420(7) Uani 1 1 d . . .
H55 H 0.5943 0.4711 -0.106 0.05 Uiso 1 1 calc R . .
C56 C 0.6959(3) 0.35620(17) -0.09968(16) 0.0476(8) Uani 1 1 d . . .
H56 H 0.6813 0.3443 -0.1411 0.057 Uiso 1 1 calc R . .
C57 C 0.7678(2) 0.29775(15) -0.05964(13) 0.0330(5) Uani 1 1 d . . .
H57 H 0.8005 0.2453 -0.0732 0.04 Uiso 1 1 calc R . .
C58 C 0.57284(18) 0.05323(13) 0.01818(11) 0.0208(4) Uani 1 1 d . . .
H58A H 0.4914 0.075 0.0272 0.025 Uiso 1 1 calc R . .
H58B H 0.5891 -0.0068 0.0219 0.025 Uiso 1 1 calc R . .
C59 C 0.61376(18) 0.08706(13) -0.05558(11) 0.0216(4) Uani 1 1 d . . .
C60 C 0.5666(2) 0.16715(14) -0.08469(13) 0.0326(6) Uani 1 1 d . . .
H60 H 0.5044 0.2001 -0.0592 0.039 Uiso 1 1 calc R . .
C61 C 0.6105(3) 0.19855(18) -0.15072(15) 0.0474(8) Uani 1 1 d . . .
H61 H 0.5786 0.2533 -0.1699 0.057 Uiso 1 1 calc R . .
C62 C 0.6993(3) 0.1517(2) -0.18878(14) 0.0502(9) Uani 1 1 d . . .
H62 H 0.7298 0.1742 -0.2336 0.06 Uiso 1 1 calc R . .
C63 C 0.7441(2) 0.0714(2) -0.16144(13) 0.0421(7) Uani 1 1 d . . .
H63 H 0.804 0.0381 -0.1882 0.051 Uiso 1 1 calc R . .
C64 C 0.70195(19) 0.03928(15) -0.09499(12) 0.0280(5) Uani 1 1 d . . .
H64 H 0.7337 -0.0158 -0.0764 0.034 Uiso 1 1 calc R . .
C65 C 0.91439(18) -0.06105(13) 0.15127(11) 0.0230(4) Uani 1 1 d . . .
C66 C 1.00542(19) -0.05979(15) 0.08792(12) 0.0304(5) Uani 1 1 d . . .
H66A H 0.9727 -0.0482 0.045 0.046 Uiso 1 1 calc R . .
H66B H 1.0602 -0.113 0.0899 0.046 Uiso 1 1 calc R . .
H66C H 1.0415 -0.0173 0.0883 0.046 Uiso 1 1 calc R . .
C67 C 0.8737(2) -0.13628(14) 0.15435(13) 0.0298(5) Uani 1 1 d . . .
H67A H 0.9323 -0.1857 0.1661 0.045 Uiso 1 1 calc R . .
H67B H 0.8545 -0.1365 0.1089 0.045 Uiso 1 1 calc R . .
H67C H 0.8083 -0.135 0.1901 0.045 Uiso 1 1 calc R . .
C68 C 0.96219(19) -0.06621(15) 0.21785(12) 0.0277(5) Uani 1 1 d . . .
H68A H 1.0206 -0.1172 0.2244 0.042 Uiso 1 1 calc R . .
H68B H 0.9033 -0.0649 0.2581 0.042 Uiso 1 1 calc R . .
H68C H 0.9932 -0.0198 0.2135 0.042 Uiso 1 1 calc R . .
C69 C 0.48264(17) 0.26843(12) 0.18351(11) 0.0196(4) Uani 1 1 d . . .
C70 C 0.37223(18) 0.24673(14) 0.20208(12) 0.0267(5) Uani 1 1 d . . .
H70A H 0.3132 0.2948 0.2142 0.04 Uiso 1 1 calc R . .
H70B H 0.3754 0.2027 0.242 0.04 Uiso 1 1 calc R . .
H70C H 0.3571 0.2287 0.162 0.04 Uiso 1 1 calc R . .
C71 C 0.50383(19) 0.29900(14) 0.24571(12) 0.0265(5) Uani 1 1 d . . .
H71A H 0.5092 0.2553 0.2859 0.04 Uiso 1 1 calc R . .
H71B H 0.4427 0.346 0.2576 0.04 Uiso 1 1 calc R . .
H71C H 0.5732 0.3153 0.2334 0.04 Uiso 1 1 calc R . .
C72 C 0.4724(2) 0.33648(14) 0.12000(13) 0.0313(5) Uani 1 1 d . . .
H72A H 0.4061 0.3807 0.1301 0.047 Uiso 1 1 calc R . .
H72B H 0.4668 0.3144 0.0794 0.047 Uiso 1 1 calc R . .
H72C H 0.5379 0.3576 0.1101 0.047 Uiso 1 1 calc R . .
C73 C 0.4425(2) 0.83036(15) 0.38807(13) 0.0325(5) Uani 1 1 d . . .
C74 C 0.4962(3) 0.75423(17) 0.35706(18) 0.0578(9) Uani 1 1 d . . .
H74A H 0.5538 0.7193 0.3841 0.087 Uiso 1 1 calc R . .
H74B H 0.5295 0.7681 0.3087 0.087 Uiso 1 1 calc R . .
H74C H 0.4406 0.7252 0.358 0.087 Uiso 1 1 calc R . .
C75 C 0.3439(2) 0.88633(16) 0.35876(14) 0.0365(6) Uani 1 1 d . . .
H75A H 0.3224 0.9375 0.378 0.055 Uiso 1 1 calc R . .
H75B H 0.2826 0.8607 0.3711 0.055 Uiso 1 1 calc R . .
H75C H 0.3619 0.8977 0.3079 0.055 Uiso 1 1 calc R . .
N2 N 0.96303(13) 0.43404(10) 0.37788(8) 0.0161(3) Uani 1 1 d . . .
N1 N 1.00334(13) 0.27278(10) 0.27540(9) 0.0169(3) Uani 1 1 d . . .
N2A N 0.62071(14) 0.07167(10) 0.07327(9) 0.0174(3) Uani 1 1 d . . .
N1A N 0.80166(14) 0.19087(10) 0.08640(9) 0.0177(3) Uani 1 1 d . . .
P5 P 0.21156(5) 0.21812(4) 0.02096(3) 0.02468(12) Uani 1 1 d D . .
F1 F 0.13440(17) 0.26880(12) 0.07856(9) 0.0647(5) Uani 1 1 d D . .
F2 F 0.28875(14) 0.16513(12) -0.03641(9) 0.0554(5) Uani 1 1 d D . .
F3 F 0.29007(15) 0.16434(11) 0.07665(9) 0.0533(5) Uani 1 1 d D . .
F4 F 0.28641(15) 0.28028(11) 0.00081(10) 0.0538(4) Uani 1 1 d D . .
F5 F 0.13462(14) 0.27025(10) -0.03496(8) 0.0492(4) Uani 1 1 d D . .
F6 F 0.13859(13) 0.15405(10) 0.04019(10) 0.0508(4) Uani 1 1 d D . .
P6 P 0.1382(4) 0.6879(3) 0.3329(3) 0.0257(8) Uani 0.430(7) 1 d PD A 1
F7 F 0.1425(7) 0.6453(6) 0.4122(4) 0.057(2) Uani 0.430(7) 1 d PD A 1
F8 F 0.1335(8) 0.7300(5) 0.2536(4) 0.0323(14) Uani 0.430(7) 1 d PDU A 1
F9 F 0.0079(3) 0.7170(5) 0.3488(2) 0.064(2) Uani 0.430(7) 1 d PD A 1
F10 F 0.1319(7) 0.6060(3) 0.3125(3) 0.072(3) Uani 0.430(7) 1 d PD A 1
F11 F 0.2689(4) 0.6620(5) 0.3168(3) 0.066(2) Uani 0.430(7) 1 d PD A 1
F12 F 0.1431(6) 0.7706(3) 0.3526(3) 0.0654(17) Uani 0.430(7) 1 d PD A 1
P7 P 0.1619(4) 0.6708(3) 0.3399(3) 0.0289(7) Uani 0.570(7) 1 d PD A 2
F13 F 0.1794(6) 0.6127(4) 0.4129(3) 0.0525(15) Uani 0.570(7) 1 d PD A 2
F14 F 0.1468(8) 0.7270(5) 0.2681(4) 0.068(2) Uani 0.570(7) 1 d PDU A 2
F15 F 0.0993(5) 0.7446(3) 0.3798(3) 0.0852(17) Uani 0.570(7) 1 d PD A 2
F16 F 0.0505(4) 0.6478(3) 0.3431(2) 0.0679(17) Uani 0.570(7) 1 d PD A 2
F17 F 0.2283(5) 0.5950(2) 0.30194(18) 0.0650(15) Uani 0.570(7) 1 d PD A 2
F18 F 0.2755(4) 0.6915(3) 0.3384(3) 0.0606(14) Uani 0.570(7) 1 d PD A 2
P1 P 0.94730(4) 0.43941(3) 0.24005(3) 0.01494(10) Uani 1 1 d . . .
P2 P 0.81995(4) 0.35279(3) 0.35666(2) 0.01298(9) Uani 1 1 d . . .
P2A P 0.60325(4) 0.17821(3) 0.16351(3) 0.01454(10) Uani 1 1 d . . .
P1A P 0.79637(4) 0.03465(3) 0.14521(3) 0.01649(10) Uani 1 1 d . . .
Cl1 Cl 0.72299(4) 0.40824(3) 0.19990(3) 0.02242(10) Uani 1 1 d . . .
Cl1A Cl 0.77001(4) 0.10431(3) 0.29402(3) 0.02358(11) Uani 1 1 d . . .
Ru1 Ru 0.754337(12) 0.474999(9) 0.281449(7) 0.01244(4) Uani 1 1 d . . .
Ru1A Ru 0.656590(13) 0.056547(9) 0.243071(8) 0.01525(4) Uani 1 1 d . . .
O1 O 0.47632(17) 0.84607(14) 0.43529(11) 0.0512(5) Uani 1 1 d . . .

loop_
_atom_site_aniso_label
_atom_site_aniso_U_11
_atom_site_aniso_U_22
_atom_site_aniso_U_33
_atom_site_aniso_U_23
_atom_site_aniso_U_13
_atom_site_aniso_U_12
C1 0.0176(10) 0.0179(10) 0.0202(10) -0.0039(8) -0.0049(8) 0.0000(8)
C2 0.0198(10) 0.0165(9) 0.0195(10) -0.0033(8) -0.0027(8) -0.0017(8)
C3 0.0192(10) 0.0144(9) 0.0205(10) -0.0061(7) -0.0034(8) -0.0012(8)
C4 0.0176(10) 0.0152(9) 0.0190(10) -0.0072(7) -0.0016(8) 0.0013(7)
C5 0.0155(10) 0.0170(9) 0.0200(10) -0.0051(8) -0.0008(8) -0.0005(8)
C6 0.0217(11) 0.0295(12) 0.0261(11) -0.0022(9) -0.0099(9) -0.0035(9)
C7 0.0303(12) 0.0245(11) 0.0246(11) 0.0039(9) -0.0058(9) -0.0060(9)
C8 0.0265(11) 0.0196(10) 0.0290(11) -0.0075(9) -0.0055(9) -0.0080(9)
C9 0.0281(11) 0.0244(11) 0.0183(10) -0.0100(8) -0.0021(8) -0.0040(9)
C10 0.0164(10) 0.0279(11) 0.0275(11) -0.0046(9) 0.0019(8) -0.0026(9)
C11 0.0150(9) 0.0215(10) 0.0179(9) -0.0044(8) -0.0025(7) -0.0074(8)
C12 0.0131(9) 0.0214(10) 0.0128(9) -0.0036(7) -0.0017(7) -0.0045(7)
C13 0.0167(10) 0.0242(10) 0.0160(9) -0.0088(8) 0.0023(7) -0.0057(8)
C14 0.0143(9) 0.0186(9) 0.0191(9) -0.0075(8) -0.0005(7) -0.0047(8)
C15 0.0192(10) 0.0250(10) 0.0188(10) -0.0105(8) -0.0060(8) -0.0059(8)
C16 0.0198(10) 0.0240(10) 0.0161(9) -0.0081(8) -0.0061(8) -0.0058(8)
C17 0.0228(11) 0.0336(12) 0.0213(10) -0.0068(9) -0.0068(8) -0.0088(9)
C18 0.0190(11) 0.0480(15) 0.0301(12) -0.0194(11) -0.0065(9) -0.0018(10)
C19 0.0357(14) 0.0361(14) 0.0440(15) -0.0219(12) -0.0259(12) 0.0088(11)
C20 0.0534(17) 0.0301(13) 0.0344(13) 0.0009(10) -0.0303(12) -0.0104(12)
C21 0.0319(12) 0.0366(13) 0.0214(11) -0.0014(9) -0.0121(9) -0.0147(10)
C22 0.0173(10) 0.0241(11) 0.0261(11) -0.0133(9) -0.0009(8) 0.0002(8)
C23 0.0151(10) 0.0234(11) 0.0315(12) -0.0101(9) -0.0008(8) 0.0011(8)
C24 0.0238(12) 0.0280(12) 0.0474(15) -0.0128(11) -0.0030(11) -0.0037(10)
C25 0.0306(14) 0.0288(13) 0.0624(19) -0.0010(12) -0.0004(13) -0.0067(11)
C26 0.0309(14) 0.0438(16) 0.0432(16) 0.0064(13) 0.0006(12) -0.0001(12)
C27 0.0309(13) 0.0424(15) 0.0343(14) -0.0054(11) -0.0091(11) 0.0008(11)
C28 0.0203(11) 0.0286(12) 0.0336(12) -0.0066(10) -0.0061(9) -0.0008(9)
C29 0.0141(9) 0.0210(10) 0.0184(10) -0.0007(8) 0.0006(7) -0.0051(8)
C30 0.0265(12) 0.0282(12) 0.0274(12) 0.0091(9) 0.0027(9) -0.0050(10)
C31 0.0216(11) 0.0314(12) 0.0175(10) -0.0037(9) 0.0026(8) -0.0072(9)
C32 0.0181(10) 0.0308(12) 0.0310(12) -0.0083(9) 0.0019(9) -0.0125(9)
C33 0.0247(11) 0.0302(12) 0.0179(10) -0.0017(9) 0.0053(8) -0.0125(9)
C34 0.0311(12) 0.0293(12) 0.0245(11) 0.0018(9) -0.0012(9) -0.0153(10)
C35 0.0590(17) 0.0416(14) 0.0127(10) -0.0006(10) 0.0006(10) -0.0253(13)
C36 0.0277(13) 0.0421(15) 0.0458(16) -0.0033(12) 0.0192(12) -0.0139(11)
C37 0.0286(12) 0.0243(11) 0.0168(10) 0.0002(8) -0.0030(8) -0.0085(9)
C38 0.0235(11) 0.0225(10) 0.0206(10) 0.0000(8) -0.0015(8) -0.0091(9)
C39 0.0232(11) 0.0224(10) 0.0221(10) 0.0029(8) -0.0038(8) -0.0122(9)
C40 0.0303(12) 0.0221(10) 0.0190(10) -0.0002(8) -0.0012(9) -0.0137(9)
C41 0.0299(12) 0.0197(10) 0.0212(10) 0.0003(8) -0.0019(9) -0.0067(9)
C42 0.0395(14) 0.0393(14) 0.0182(11) 0.0004(10) -0.0072(10) -0.0109(11)
C43 0.0296(13) 0.0370(13) 0.0259(12) -0.0055(10) 0.0055(10) -0.0080(10)
C44 0.0301(12) 0.0316(12) 0.0336(13) 0.0045(10) -0.0125(10) -0.0168(10)
C45 0.0439(15) 0.0263(12) 0.0269(12) -0.0046(9) -0.0033(10) -0.0188(11)
C46 0.0451(15) 0.0257(12) 0.0287(13) 0.0053(10) -0.0045(11) -0.0003(11)
C47 0.0160(9) 0.0180(9) 0.0177(9) -0.0026(7) -0.0060(7) -0.0039(8)
C48 0.0206(10) 0.0193(10) 0.0170(9) -0.0047(8) -0.0058(8) -0.0031(8)
C49 0.0175(10) 0.0167(9) 0.0185(9) -0.0043(7) -0.0010(8) -0.0069(8)
C50 0.0145(9) 0.0240(10) 0.0218(10) -0.0066(8) -0.0036(8) -0.0041(8)
C51 0.0193(10) 0.0307(11) 0.0200(10) -0.0017(8) -0.0017(8) -0.0139(9)
C52 0.0196(10) 0.0266(11) 0.0203(10) -0.0015(8) 0.0004(8) -0.0134(9)
C53 0.0441(14) 0.0288(12) 0.0190(11) -0.0017(9) 0.0041(10) -0.0196(11)
C54 0.0417(15) 0.0205(11) 0.0386(14) 0.0012(10) 0.0081(11) -0.0113(10)
C55 0.0442(16) 0.0274(13) 0.0580(18) 0.0129(12) -0.0248(14) -0.0164(12)
C56 0.069(2) 0.0337(14) 0.0546(18) 0.0047(12) -0.0422(16) -0.0214(14)
C57 0.0442(15) 0.0253(12) 0.0357(13) -0.0036(10) -0.0174(11) -0.0119(11)
C58 0.0239(11) 0.0225(10) 0.0214(10) -0.0030(8) -0.0097(8) -0.0102(8)
C59 0.0248(11) 0.0253(11) 0.0213(10) -0.0025(8) -0.0124(8) -0.0116(9)
C60 0.0479(15) 0.0258(12) 0.0324(13) -0.0005(10) -0.0245(11) -0.0126(11)
C61 0.083(2) 0.0383(15) 0.0385(15) 0.0143(12) -0.0369(16) -0.0371(16)
C62 0.069(2) 0.078(2) 0.0260(13) 0.0129(14) -0.0195(14) -0.0601(19)
C63 0.0320(14) 0.079(2) 0.0264(13) -0.0115(13) -0.0041(10) -0.0295(14)
C64 0.0265(12) 0.0388(13) 0.0234(11) -0.0059(9) -0.0107(9) -0.0106(10)
C65 0.0204(10) 0.0235(11) 0.0219(10) -0.0080(8) -0.0051(8) 0.0033(8)
C66 0.0239(12) 0.0320(12) 0.0276(12) -0.0098(10) -0.0013(9) 0.0061(10)
C67 0.0344(13) 0.0222(11) 0.0312(12) -0.0085(9) -0.0100(10) 0.0011(10)
C68 0.0222(11) 0.0309(12) 0.0268(11) -0.0061(9) -0.0096(9) 0.0030(9)
C69 0.0155(10) 0.0178(10) 0.0236(10) -0.0043(8) -0.0020(8) -0.0011(8)
C70 0.0182(11) 0.0293(12) 0.0314(12) -0.0048(9) -0.0039(9) -0.0041(9)
C71 0.0232(11) 0.0257(11) 0.0318(12) -0.0135(9) 0.0002(9) -0.0051(9)
C72 0.0263(12) 0.0221(11) 0.0355(13) 0.0010(10) -0.0023(10) 0.0036(9)
C73 0.0272(12) 0.0337(13) 0.0280(12) 0.0052(10) 0.0045(10) -0.0074(10)
C74 0.060(2) 0.0309(15) 0.062(2) -0.0037(14) 0.0232(16) -0.0044(14)
C75 0.0317(13) 0.0388(14) 0.0337(13) -0.0008(11) -0.0037(11) -0.0053(11)
N2 0.0158(8) 0.0210(8) 0.0142(8) -0.0068(6) -0.0029(6) -0.0060(7)
N1 0.0131(8) 0.0185(8) 0.0183(8) -0.0075(7) 0.0013(6) -0.0024(6)
N2A 0.0181(8) 0.0179(8) 0.0191(8) -0.0047(6) -0.0068(7) -0.0052(7)
N1A 0.0142(8) 0.0199(8) 0.0193(8) -0.0033(7) -0.0016(6) -0.0054(7)
P5 0.0232(3) 0.0285(3) 0.0208(3) -0.0072(2) -0.0040(2) -0.0016(2)
F1 0.0672(13) 0.0752(13) 0.0401(10) -0.0325(9) 0.0117(9) 0.0014(10)
F2 0.0396(9) 0.0715(12) 0.0585(11) -0.0440(10) 0.0021(8) -0.0034(8)
F3 0.0528(11) 0.0544(10) 0.0565(11) 0.0056(8) -0.0372(9) -0.0102(8)
F4 0.0546(11) 0.0485(10) 0.0671(12) -0.0067(9) -0.0113(9) -0.0268(9)
F5 0.0489(10) 0.0503(10) 0.0415(9) 0.0109(7) -0.0209(8) -0.0051(8)
F6 0.0315(8) 0.0423(9) 0.0758(12) 0.0116(8) -0.0199(8) -0.0116(7)
P6 0.0218(19) 0.035(2) 0.0229(13) -0.0012(13) -0.0035(11) -0.0132(14)
F7 0.053(4) 0.093(6) 0.025(2) 0.014(3) -0.015(2) -0.028(4)
F8 0.041(3) 0.034(3) 0.020(2) 0.005(2) -0.006(2) -0.012(2)
F9 0.022(2) 0.116(6) 0.043(2) 0.007(3) -0.0013(17) -0.018(3)
F10 0.147(9) 0.036(3) 0.054(3) 0.010(2) -0.041(4) -0.048(4)
F11 0.018(2) 0.099(6) 0.058(4) -0.002(3) -0.002(2) 0.009(3)
F12 0.088(4) 0.060(3) 0.066(4) -0.031(3) -0.007(3) -0.035(3)
P7 0.0252(16) 0.0354(16) 0.0299(11) -0.0007(10) -0.0053(9) -0.0158(11)
F13 0.075(4) 0.066(4) 0.0294(18) 0.009(2) -0.019(2) -0.042(3)
F14 0.075(3) 0.077(3) 0.061(4) 0.040(3) -0.042(3) -0.043(3)
F15 0.084(4) 0.054(3) 0.112(4) -0.041(3) 0.023(3) -0.017(2)
F16 0.046(2) 0.087(4) 0.084(3) 0.019(3) -0.028(2) -0.048(3)
F17 0.088(4) 0.053(2) 0.048(2) -0.0151(16) 0.009(2) -0.016(2)
F18 0.047(2) 0.078(3) 0.067(3) 0.016(2) -0.022(2) -0.041(2)
P1 0.0134(2) 0.0200(2) 0.0122(2) -0.00436(18) 0.00074(18) -0.00597(19)
P2 0.0108(2) 0.0164(2) 0.0122(2) -0.00432(18) -0.00042(17) -0.00381(18)
P2A 0.0142(2) 0.0145(2) 0.0156(2) -0.00234(18) -0.00318(18) -0.00421(19)
P1A 0.0167(2) 0.0168(2) 0.0161(2) -0.00488(19) -0.00515(19) -0.00135(19)
Cl1 0.0243(3) 0.0268(3) 0.0207(2) -0.01042(19) -0.00813(19) -0.0060(2)
Cl1A 0.0265(3) 0.0268(3) 0.0220(2) -0.0071(2) -0.0089(2) -0.0081(2)
Ru1 0.01204(7) 0.01556(7) 0.01050(7) -0.00399(5) -0.00108(5) -0.00390(6)
Ru1A 0.01742(8) 0.01463(8) 0.01427(8) -0.00250(6) -0.00433(6) -0.00362(6)
O1 0.0413(12) 0.0673(14) 0.0410(11) 0.0052(10) -0.0129(9) -0.0128(10)

loop_
_atom_type_symbol
_atom_type_description
_atom_type_scat_dispersion_real
_atom_type_scat_dispersion_imag
_atom_type_scat_source
C C 0.0033 0.0016 'International Tables Vol C Tables 4.2.6.8 and 6.1.1.4'
H H 0 0 'International Tables Vol C Tables 4.2.6.8 and 6.1.1.4'
N N 0.0061 0.0033 'International Tables Vol C Tables 4.2.6.8 and 6.1.1.4'
F F 0.0171 0.0103 'International Tables Vol C Tables 4.2.6.8 and 6.1.1.4'
P P 0.1023 0.0942 'International Tables Vol C Tables 4.2.6.8 and 6.1.1.4'
Cl Cl 0.1484 0.1585 'International Tables Vol C Tables 4.2.6.8 and 6.1.1.4'
Ru Ru -1.2594 0.8363 'International Tables Vol C Tables 4.2.6.8 and 6.1.1.4'
O O 0.0106 0.006 'International Tables Vol C Tables 4.2.6.8 and 6.1.1.4'

loop_
_geom_angle_atom_site_label_1
_geom_angle_atom_site_label_2
_geom_angle_atom_site_label_3
_geom_angle
C5 C1 C2 108.57(18)
C5 C1 C6 124.39(19)
C2 C1 C6 126.67(19)
C5 C1 Ru1 73.09(11)
C2 C1 Ru1 73.39(11)
C6 C1 Ru1 125.02(14)
C1 C2 C3 107.15(18)
C1 C2 C7 123.12(19)
C3 C2 C7 128.82(19)
C1 C2 Ru1 69.56(11)
C3 C2 Ru1 71.39(11)
C7 C2 Ru1 132.52(15)
C4 C3 C2 108.40(18)
C4 C3 C8 122.05(18)
C2 C3 C8 128.53(19)
C4 C3 Ru1 71.69(11)
C2 C3 Ru1 71.80(11)
C8 C3 Ru1 131.26(14)
C3 C4 C5 108.07(18)
C3 C4 C9 122.22(19)
C5 C4 C9 128.41(19)
C3 C4 Ru1 71.77(11)
C5 C4 Ru1 71.54(11)
C9 C4 Ru1 132.50(14)
C1 C5 C4 107.70(18)
C1 C5 C10 122.30(19)
C4 C5 C10 128.72(19)
C1 C5 Ru1 69.90(11)
C4 C5 Ru1 71.69(11)
C10 C5 Ru1 133.76(15)
C1 C6 H6A 109.5
C1 C6 H6B 109.5
H6A C6 H6B 109.5
C1 C6 H6C 109.5
H6A C6 H6C 109.5
H6B C6 H6C 109.5
C2 C7 H7A 109.5
C2 C7 H7B 109.5
H7A C7 H7B 109.5
C2 C7 H7C 109.5
H7A C7 H7C 109.5
H7B C7 H7C 109.5
C3 C8 H8A 109.5
C3 C8 H8B 109.5
H8A C8 H8B 109.5
C3 C8 H8C 109.5
H8A C8 H8C 109.5
H8B C8 H8C 109.5
C4 C9 H9A 109.5
C4 C9 H9B 109.5
H9A C9 H9B 109.5
C4 C9 H9C 109.5
H9A C9 H9C 109.5
H9B C9 H9C 109.5
C5 C10 H10A 109.5
C5 C10 H10B 109.5
H10A C10 H10B 109.5
C5 C10 H10C 109.5
H10A C10 H10C 109.5
H10B C10 H10C 109.5
N2 C11 P1 111.94(13)
N2 C11 H11A 109.2
P1 C11 H11A 109.2
N2 C11 H11B 109.2
P1 C11 H11B 109.2
H11A C11 H11B 107.9
N2 C12 P2 112.37(13)
N2 C12 H12A 109.1
P2 C12 H12A 109.1
N2 C12 H12B 109.1
P2 C12 H12B 109.1
H12A C12 H12B 107.9
N1 C13 P1 111.88(13)
N1 C13 H13A 109.2
P1 C13 H13A 109.2
N1 C13 H13B 109.2
P1 C13 H13B 109.2
H13A C13 H13B 107.9
N1 C14 P2 111.58(13)
N1 C14 H14A 109.3
P2 C14 H14A 109.3
N1 C14 H14B 109.3
P2 C14 H14B 109.3
H14A C14 H14B 108
N2 C15 C16 114.99(16)
N2 C15 H15A 108.5
C16 C15 H15A 108.5
N2 C15 H15B 108.5
C16 C15 H15B 108.5
H15A C15 H15B 107.5
C21 C16 C17 118.7(2)
C21 C16 C15 120.6(2)
C17 C16 C15 120.60(19)
C18 C17 C16 120.2(2)
C18 C17 H17 119.9
C16 C17 H17 119.9
C19 C18 C17 120.8(2)
C19 C18 H18 119.6
C17 C18 H18 119.6
C20 C19 C18 119.1(2)
C20 C19 H19 120.4
C18 C19 H19 120.4
C19 C20 C21 120.8(2)
C19 C20 H20 119.6
C21 C20 H20 119.6
C20 C21 C16 120.3(2)
C20 C21 H21 119.8
C16 C21 H21 119.8
N1 C22 C23 110.31(17)
N1 C22 H22A 109.6
C23 C22 H22A 109.6
N1 C22 H22B 109.6
C23 C22 H22B 109.6
H22A C22 H22B 108.1
C28 C23 C24 118.1(2)
C28 C23 C22 120.4(2)
C24 C23 C22 121.5(2)
C25 C24 C23 120.7(3)
C25 C24 H24 119.7
C23 C24 H24 119.7
C26 C25 C24 120.5(3)
C26 C25 H25 119.8
C24 C25 H25 119.8
C25 C26 C27 119.7(3)
C25 C26 H26 120.2
C27 C26 H26 120.2
C26 C27 C28 120.3(3)
C26 C27 H27 119.9
C28 C27 H27 119.9
C27 C28 C23 120.8(2)
C27 C28 H28 119.6
C23 C28 H28 119.6
C31 C29 C32 109.83(17)
C31 C29 C30 107.28(18)
C32 C29 C30 110.15(18)
C31 C29 P2 111.09(14)
C32 C29 P2 106.98(14)
C30 C29 P2 111.53(14)
C29 C30 H30A 109.5
C29 C30 H30B 109.5
H30A C30 H30B 109.5
C29 C30 H30C 109.5
H30A C30 H30C 109.5
H30B C30 H30C 109.5
C29 C31 H31A 109.5
C29 C31 H31B 109.5
H31A C31 H31B 109.5
C29 C31 H31C 109.5
H31A C31 H31C 109.5
H31B C31 H31C 109.5
C29 C32 H32A 109.5
C29 C32 H32B 109.5
H32A C32 H32B 109.5
C29 C32 H32C 109.5
H32A C32 H32C 109.5
H32B C32 H32C 109.5
C34 C33 C35 109.8(2)
C34 C33 C36 107.4(2)
C35 C33 C36 110.0(2)
C34 C33 P1 111.05(15)
C35 C33 P1 107.95(15)
C36 C33 P1 110.62(16)
C33 C34 H34A 109.5
C33 C34 H34B 109.5
H34A C34 H34B 109.5
C33 C34 H34C 109.5
H34A C34 H34C 109.5
H34B C34 H34C 109.5
C33 C35 H35A 109.5
C33 C35 H35B 109.5
H35A C35 H35B 109.5
C33 C35 H35C 109.5
H35A C35 H35C 109.5
H35B C35 H35C 109.5
C33 C36 H36A 109.5
C33 C36 H36B 109.5
H36A C36 H36B 109.5
C33 C36 H36C 109.5
H36A C36 H36C 109.5
H36B C36 H36C 109.5
C41 C37 C38 108.41(19)
C41 C37 C42 125.3(2)
C38 C37 C42 125.7(2)
C41 C37 Ru1A 73.26(12)
C38 C37 Ru1A 73.08(12)
C42 C37 Ru1A 126.50(16)
C37 C38 C39 107.40(19)
C37 C38 C43 122.5(2)
C39 C38 C43 129.4(2)
C37 C38 Ru1A 69.96(12)
C39 C38 Ru1A 72.05(12)
C43 C38 Ru1A 130.47(16)
C40 C39 C38 108.25(19)
C40 C39 C44 122.0(2)
C38 C39 C44 128.5(2)
C40 C39 Ru1A 71.52(12)
C38 C39 Ru1A 71.12(12)
C44 C39 Ru1A 133.03(15)
C39 C40 C41 108.07(19)
C39 C40 C45 122.5(2)
C41 C40 C45 128.2(2)
C39 C40 Ru1A 72.19(12)
C41 C40 Ru1A 71.66(12)
C45 C40 Ru1A 131.67(15)
C37 C41 C40 107.77(19)
C37 C41 C46 122.5(2)
C40 C41 C46 128.0(2)
C37 C41 Ru1A 69.83(12)
C40 C41 Ru1A 71.63(12)
C46 C41 Ru1A 135.48(17)
C37 C42 H42A 109.5
C37 C42 H42B 109.5
H42A C42 H42B 109.5
C37 C42 H42C 109.5
H42A C42 H42C 109.5
H42B C42 H42C 109.5
C38 C43 H43A 109.5
C38 C43 H43B 109.5
H43A C43 H43B 109.5
C38 C43 H43C 109.5
H43A C43 H43C 109.5
H43B C43 H43C 109.5
C39 C44 H44A 109.5
C39 C44 H44B 109.5
H44A C44 H44B 109.5
C39 C44 H44C 109.5
H44A C44 H44C 109.5
H44B C44 H44C 109.5
C40 C45 H45A 109.5
C40 C45 H45B 109.5
H45A C45 H45B 109.5
C40 C45 H45C 109.5
H45A C45 H45C 109.5
H45B C45 H45C 109.5
C41 C46 H46A 109.5
C41 C46 H46B 109.5
H46A C46 H46B 109.5
C41 C46 H46C 109.5
H46A C46 H46C 109.5
H46B C46 H46C 109.5
N2A C47 P2A 112.23(13)
N2A C47 H47A 109.2
P2A C47 H47A 109.2
N2A C47 H47B 109.2
P2A C47 H47B 109.2
H47A C47 H47B 107.9
N2A C48 P1A 111.80(14)
N2A C48 H48A 109.3
P1A C48 H48A 109.3
N2A C48 H48B 109.3
P1A C48 H48B 109.3
H48A C48 H48B 107.9
N1A C49 P2A 111.37(13)
N1A C49 H49A 109.4
P2A C49 H49A 109.4
N1A C49 H49B 109.4
P2A C49 H49B 109.4
H49A C49 H49B 108
N1A C50 P1A 111.01(13)
N1A C50 H50A 109.4
P1A C50 H50A 109.4
N1A C50 H50B 109.4
P1A C50 H50B 109.4
H50A C50 H50B 108
N1A C51 C52 109.88(16)
N1A C51 H51A 109.7
C52 C51 H51A 109.7
N1A C51 H51B 109.7
C52 C51 H51B 109.7
H51A C51 H51B 108.2
C53 C52 C57 118.4(2)
C53 C52 C51 121.9(2)
C57 C52 C51 119.7(2)
C52 C53 C54 120.7(2)
C52 C53 H53 119.6
C54 C53 H53 119.6
C55 C54 C53 120.0(2)
C55 C54 H54 120
C53 C54 H54 120
C54 C55 C56 120.0(2)
C54 C55 H55 120
C56 C55 H55 120
C55 C56 C57 120.0(3)
C55 C56 H56 120
C57 C56 H56 120
C56 C57 C52 120.8(2)
C56 C57 H57 119.6
C52 C57 H57 119.6
N2A C58 C59 115.36(17)
N2A C58 H58A 108.4
C59 C58 H58A 108.4
N2A C58 H58B 108.4
C59 C58 H58B 108.4
H58A C58 H58B 107.5
C64 C59 C60 118.7(2)
C64 C59 C58 120.1(2)
C60 C59 C58 121.2(2)
C61 C60 C59 120.0(3)
C61 C60 H60 120
C59 C60 H60 120
C62 C61 C60 121.0(3)
C62 C61 H61 119.5
C60 C61 H61 119.5
C61 C62 C63 119.4(3)
C61 C62 H62 120.3
C63 C62 H62 120.3
C62 C63 C64 120.3(3)
C62 C63 H63 119.9
C64 C63 H63 119.9
C59 C64 C63 120.5(2)
C59 C64 H64 119.8
C63 C64 H64 119.8
C67 C65 C66 107.12(19)
C67 C65 C68 110.43(19)
C66 C65 C68 109.50(19)
C67 C65 P1A 110.64(15)
C66 C65 P1A 111.92(15)
C68 C65 P1A 107.27(14)
C65 C66 H66A 109.5
C65 C66 H66B 109.5
H66A C66 H66B 109.5
C65 C66 H66C 109.5
H66A C66 H66C 109.5
H66B C66 H66C 109.5
C65 C67 H67A 109.5
C65 C67 H67B 109.5
H67A C67 H67B 109.5
C65 C67 H67C 109.5
H67A C67 H67C 109.5
H67B C67 H67C 109.5
C65 C68 H68A 109.5
C65 C68 H68B 109.5
H68A C68 H68B 109.5
C65 C68 H68C 109.5
H68A C68 H68C 109.5
H68B C68 H68C 109.5
C70 C69 C71 109.06(18)
C70 C69 C72 106.64(18)
C71 C69 C72 110.44(19)
C70 C69 P2A 112.80(15)
C71 C69 P2A 107.16(14)
C72 C69 P2A 110.76(15)
C69 C70 H70A 109.5
C69 C70 H70B 109.5
H70A C70 H70B 109.5
C69 C70 H70C 109.5
H70A C70 H70C 109.5
H70B C70 H70C 109.5
C69 C71 H71A 109.5
C69 C71 H71B 109.5
H71A C71 H71B 109.5
C69 C71 H71C 109.5
H71A C71 H71C 109.5
H71B C71 H71C 109.5
C69 C72 H72A 109.5
C69 C72 H72B 109.5
H72A C72 H72B 109.5
C69 C72 H72C 109.5
H72A C72 H72C 109.5
H72B C72 H72C 109.5
O1 C73 C75 121.3(2)
O1 C73 C74 122.0(3)
C75 C73 C74 116.7(3)
C73 C74 H74A 109.5
C73 C74 H74B 109.5
H74A C74 H74B 109.5
C73 C74 H74C 109.5
H74A C74 H74C 109.5
H74B C74 H74C 109.5
C73 C75 H75A 109.5
C73 C75 H75B 109.5
H75A C75 H75B 109.5
C73 C75 H75C 109.5
H75A C75 H75C 109.5
H75B C75 H75C 109.5
C12 N2 C11 114.05(15)
C12 N2 C15 111.69(15)
C11 N2 C15 111.75(15)
C13 N1 C14 111.32(16)
C13 N1 C22 111.67(16)
C14 N1 C22 110.92(16)
C48 N2A C47 114.46(16)
C48 N2A C58 111.52(16)
C47 N2A C58 111.59(15)
C49 N1A C50 111.50(16)
C49 N1A C51 111.24(16)
C50 N1A C51 112.75(16)
F1 P5 F5 90.16(10)
F1 P5 F4 90.99(11)
F5 P5 F4 90.67(10)
F1 P5 F2 178.74(12)
F5 P5 F2 90.33(10)
F4 P5 F2 90.17(10)
F1 P5 F6 90.36(11)
F5 P5 F6 89.68(9)
F4 P5 F6 178.60(11)
F2 P5 F6 88.48(10)
F1 P5 F3 90.72(11)
F5 P5 F3 179.07(11)
F4 P5 F3 89.62(10)
F2 P5 F3 88.79(10)
F6 P5 F3 90.01(9)
F9 P6 F12 88.8(4)
F9 P6 F10 90.6(5)
F12 P6 F10 179.1(5)
F9 P6 F11 178.0(6)
F12 P6 F11 89.3(5)
F10 P6 F11 91.3(5)
F9 P6 F8 89.7(4)
F12 P6 F8 90.0(5)
F10 P6 F8 89.3(5)
F11 P6 F8 89.7(5)
F9 P6 F7 90.2(4)
F12 P6 F7 90.4(5)
F10 P6 F7 90.2(5)
F11 P6 F7 90.5(4)
F8 P6 F7 179.6(7)
F14 P7 F15 90.8(4)
F14 P7 F16 91.4(4)
F15 P7 F16 91.1(4)
F14 P7 F17 91.0(4)
F15 P7 F17 177.7(4)
F16 P7 F17 90.2(4)
F14 P7 F18 90.3(5)
F15 P7 F18 89.5(4)
F16 P7 F18 178.2(4)
F17 P7 F18 89.1(3)
F14 P7 F13 179.1(5)
F15 P7 F13 89.8(4)
F16 P7 F13 89.2(4)
F17 P7 F13 88.3(3)
F18 P7 F13 89.1(3)
C13 P1 C11 102.47(9)
C13 P1 C33 99.30(10)
C11 P1 C33 105.02(10)
C13 P1 Ru1 113.85(7)
C11 P1 Ru1 111.96(6)
C33 P1 Ru1 121.89(8)
C14 P2 C12 103.98(9)
C14 P2 C29 99.36(9)
C12 P2 C29 103.86(9)
C14 P2 Ru1 111.41(7)
C12 P2 Ru1 112.18(7)
C29 P2 Ru1 123.77(7)
C47 P2A C49 103.37(9)
C47 P2A C69 103.57(9)
C49 P2A C69 99.65(9)
C47 P2A Ru1A 112.68(6)
C49 P2A Ru1A 110.17(7)
C69 P2A Ru1A 124.82(7)
C48 P1A C50 101.59(9)
C48 P1A C65 105.85(9)
C50 P1A C65 101.40(10)
C48 P1A Ru1A 112.73(7)
C50 P1A Ru1A 114.55(7)
C65 P1A Ru1A 118.75(7)
C1 Ru1 C5 37.01(7)
C1 Ru1 C4 61.76(7)
C5 Ru1 C4 36.77(7)
C1 Ru1 C3 61.72(7)
C5 Ru1 C3 61.20(7)
C4 Ru1 C3 36.53(7)
C1 Ru1 C2 37.05(7)
C5 Ru1 C2 61.41(7)
C4 Ru1 C2 61.34(7)
C3 Ru1 C2 36.81(7)
C1 Ru1 Cl1 90.82(5)
C5 Ru1 Cl1 110.90(5)
C4 Ru1 Cl1 147.66(5)
C3 Ru1 Cl1 144.36(5)
C2 Ru1 Cl1 107.67(5)
C1 Ru1 P2 140.26(6)
C5 Ru1 P2 105.92(5)
C4 Ru1 P2 97.28(5)
C3 Ru1 P2 121.80(5)
C2 Ru1 P2 157.73(5)
Cl1 Ru1 P2 93.82(2)
C1 Ru1 P1 142.07(6)
C5 Ru1 P1 157.65(5)
C4 Ru1 P1 121.38(5)
C3 Ru1 P1 97.90(5)
C2 Ru1 P1 107.41(5)
Cl1 Ru1 P1 90.653(19)
P2 Ru1 P1 77.388(18)
C37 Ru1A C38 36.95(8)
C37 Ru1A C40 61.70(8)
C38 Ru1A C40 61.27(8)
C37 Ru1A C41 36.91(8)
C38 Ru1A C41 61.22(8)
C40 Ru1A C41 36.72(8)
C37 Ru1A C39 61.55(8)
C38 Ru1A C39 36.83(8)
C40 Ru1A C39 36.29(8)
C41 Ru1A C39 60.86(8)
C37 Ru1A Cl1A 90.67(6)
C38 Ru1A Cl1A 108.49(6)
C40 Ru1A Cl1A 146.56(6)
C41 Ru1A Cl1A 109.84(6)
C39 Ru1A Cl1A 145.29(6)
C37 Ru1A P1A 139.85(6)
C38 Ru1A P1A 160.24(6)
C40 Ru1A P1A 99.43(6)
C41 Ru1A P1A 106.54(6)
C39 Ru1A P1A 124.57(6)
Cl1A Ru1A P1A 89.98(2)
C37 Ru1A P2A 142.26(6)
C38 Ru1A P2A 106.78(6)
C40 Ru1A P2A 117.94(6)
C41 Ru1A P2A 154.29(6)
C39 Ru1A P2A 95.51(5)
Cl1A Ru1A P2A 95.38(2)
P1A Ru1A P2A 77.511(19)

loop_
_geom_bond_atom_site_label_1
_geom_bond_atom_site_label_2
_geom_bond_distance
C1 C5 1.429(3)
C1 C2 1.433(3)
C1 C6 1.498(3)
C1 Ru1 2.229(2)
C2 C3 1.438(3)
C2 C7 1.501(3)
C2 Ru1 2.280(2)
C3 C4 1.425(3)
C3 C8 1.499(3)
C3 Ru1 2.2741(19)
C4 C5 1.433(3)
C4 C9 1.501(3)
C4 Ru1 2.2730(19)
C5 C10 1.499(3)
C5 Ru1 2.2710(19)
C6 H6A 0.98
C6 H6B 0.98
C6 H6C 0.98
C7 H7A 0.98
C7 H7B 0.98
C7 H7C 0.98
C8 H8A 0.98
C8 H8B 0.98
C8 H8C 0.98
C9 H9A 0.98
C9 H9B 0.98
C9 H9C 0.98
C10 H10A 0.98
C10 H10B 0.98
C10 H10C 0.98
C11 N2 1.465(2)
C11 P1 1.850(2)
C11 H11A 0.99
C11 H11B 0.99
C12 N2 1.462(3)
C12 P2 1.8432(19)
C12 H12A 0.99
C12 H12B 0.99
C13 N1 1.454(3)
C13 P1 1.847(2)
C13 H13A 0.99
C13 H13B 0.99
C14 N1 1.455(2)
C14 P2 1.843(2)
C14 H14A 0.99
C14 H14B 0.99
C15 N2 1.480(2)
C15 C16 1.511(3)
C15 H15A 0.99
C15 H15B 0.99
C16 C21 1.390(3)
C16 C17 1.394(3)
C17 C18 1.385(3)
C17 H17 0.95
C18 C19 1.380(4)
C18 H18 0.95
C19 C20 1.377(4)
C19 H19 0.95
C20 C21 1.387(4)
C20 H20 0.95
C21 H21 0.95
C22 N1 1.476(3)
C22 C23 1.508(3)
C22 H22A 0.99
C22 H22B 0.99
C23 C28 1.391(3)
C23 C24 1.396(3)
C24 C25 1.382(4)
C24 H24 0.95
C25 C26 1.373(4)
C25 H25 0.95
C26 C27 1.379(4)
C26 H26 0.95
C27 C28 1.383(3)
C27 H27 0.95
C28 H28 0.95
C29 C31 1.529(3)
C29 C32 1.531(3)
C29 C30 1.543(3)
C29 P2 1.883(2)
C30 H30A 0.98
C30 H30B 0.98
C30 H30C 0.98
C31 H31A 0.98
C31 H31B 0.98
C31 H31C 0.98
C32 H32A 0.98
C32 H32B 0.98
C32 H32C 0.98
C33 C34 1.527(3)
C33 C35 1.529(3)
C33 C36 1.542(3)
C33 P1 1.886(2)
C34 H34A 0.98
C34 H34B 0.98
C34 H34C 0.98
C35 H35A 0.98
C35 H35B 0.98
C35 H35C 0.98
C36 H36A 0.98
C36 H36B 0.98
C36 H36C 0.98
C37 C41 1.427(3)
C37 C38 1.427(3)
C37 C42 1.496(3)
C37 Ru1A 2.230(2)
C38 C39 1.439(3)
C38 C43 1.491(3)
C38 Ru1A 2.271(2)
C39 C40 1.420(3)
C39 C44 1.502(3)
C39 Ru1A 2.284(2)
C40 C41 1.433(3)
C40 C45 1.500(3)
C40 Ru1A 2.275(2)
C41 C46 1.500(3)
C41 Ru1A 2.275(2)
C42 H42A 0.98
C42 H42B 0.98
C42 H42C 0.98
C43 H43A 0.98
C43 H43B 0.98
C43 H43C 0.98
C44 H44A 0.98
C44 H44B 0.98
C44 H44C 0.98
C45 H45A 0.98
C45 H45B 0.98
C45 H45C 0.98
C46 H46A 0.98
C46 H46B 0.98
C46 H46C 0.98
C47 N2A 1.462(2)
C47 P2A 1.845(2)
C47 H47A 0.99
C47 H47B 0.99
C48 N2A 1.460(3)
C48 P1A 1.848(2)
C48 H48A 0.99
C48 H48B 0.99
C49 N1A 1.454(3)
C49 P2A 1.844(2)
C49 H49A 0.99
C49 H49B 0.99
C50 N1A 1.457(3)
C50 P1A 1.858(2)
C50 H50A 0.99
C50 H50B 0.99
C51 N1A 1.481(3)
C51 C52 1.515(3)
C51 H51A 0.99
C51 H51B 0.99
C52 C53 1.385(3)
C52 C57 1.392(3)
C53 C54 1.394(4)
C53 H53 0.95
C54 C55 1.373(4)
C54 H54 0.95
C55 C56 1.380(4)
C55 H55 0.95
C56 C57 1.386(4)
C56 H56 0.95
C57 H57 0.95
C58 N2A 1.480(2)
C58 C59 1.510(3)
C58 H58A 0.99
C58 H58B 0.99
C59 C64 1.388(3)
C59 C60 1.396(3)
C60 C61 1.386(4)
C60 H60 0.95
C61 C62 1.370(5)
C61 H61 0.95
C62 C63 1.384(5)
C62 H62 0.95
C63 C64 1.389(3)
C63 H63 0.95
C64 H64 0.95
C65 C67 1.528(3)
C65 C66 1.533(3)
C65 C68 1.537(3)
C65 P1A 1.888(2)
C66 H66A 0.98
C66 H66B 0.98
C66 H66C 0.98
C67 H67A 0.98
C67 H67B 0.98
C67 H67C 0.98
C68 H68A 0.98
C68 H68B 0.98
C68 H68C 0.98
C69 C70 1.524(3)
C69 C71 1.533(3)
C69 C72 1.539(3)
C69 P2A 1.889(2)
C70 H70A 0.98
C70 H70B 0.98
C70 H70C 0.98
C71 H71A 0.98
C71 H71B 0.98
C71 H71C 0.98
C72 H72A 0.98
C72 H72B 0.98
C72 H72C 0.98
C73 O1 1.212(3)
C73 C75 1.488(3)
C73 C74 1.489(4)
C74 H74A 0.98
C74 H74B 0.98
C74 H74C 0.98
C75 H75A 0.98
C75 H75B 0.98
C75 H75C 0.98
P5 F1 1.5775(16)
P5 F5 1.5872(16)
P5 F4 1.5887(17)
P5 F2 1.5955(16)
P5 F6 1.5980(17)
P5 F3 1.6033(16)
P6 F9 1.578(6)
P6 F12 1.581(7)
P6 F10 1.582(7)
P6 F11 1.582(7)
P6 F8 1.597(8)
P6 F7 1.599(7)
P7 F14 1.563(7)
P7 F15 1.567(6)
P7 F16 1.577(5)
P7 F17 1.581(6)
P7 F18 1.591(6)
P7 F13 1.601(6)
P1 Ru1 2.3758(6)
P2 Ru1 2.3658(5)
P2A Ru1A 2.3759(6)
P1A Ru1A 2.3674(6)
Cl1 Ru1 2.3221(5)
Cl1A Ru1A 2.3326(5)
